data_1544929
loop_
_publ_author_name
'Wang, Gaonan'
'You, Xu'
'Gan, Yi'
'Liu, Yuanhong'

_publ_section_title
;
 Synthesis of \d- and \a-Carbolines via Nickel-Catalyzed [2 + 2 + 2]
 Cycloaddition of Functionalized Alkyne-Nitriles with Alkynes.
;
_journal_issue 1
_journal_name_full 'Organic letters'
_journal_page_first 110
_journal_page_last 113
_journal_paper_doi 10.1021/acs.orglett.6b03385
_journal_volume 19
_journal_year 2017
_chemical_absolute_configuration rmad
_chemical_formula_moiety 'C33 H25 N3 O4 S'
_chemical_formula_sum 'C33 H25 N3 O4 S'
_chemical_formula_weight 559.62
_space_group_crystal_system monoclinic
_space_group_IT_number 9
_space_group_name_Hall 'C -2yc'
_space_group_name_H-M_alt 'C 1 c 1'
_symmetry_space_group_name_Hall 'C -2yc'
_symmetry_space_group_name_H-M 'C 1 c 1'
_atom_sites_solution_hydrogens geom
_atom_sites_solution_primary direct
_audit_creation_date 2016-05-30
_audit_creation_method
;
Olex2 1.2
(compiled 2016.02.19 svn.r3266 for OlexSys, GUI svn.r5155)
;
_cell_angle_alpha 90
_cell_angle_beta 104.224(4)
_cell_angle_gamma 90
_cell_formula_units_Z 4
_cell_length_a 10.6286(18)
_cell_length_b 25.115(4)
_cell_length_c 10.7465(18)
_cell_measurement_reflns_used 1234
_cell_measurement_temperature 130
_cell_measurement_theta_max 21.573
_cell_measurement_theta_min 2.541
_cell_volume 2780.7(8)
_computing_cell_refinement 'SAINT v7.68A (Bruker, 2009)'
_computing_data_reduction 'SAINT v7.68A (Bruker, 2009)'
_computing_molecular_graphics 'Olex2 (Dolomanov et al., 2009)'
_computing_publication_material 'Olex2 (Dolomanov et al., 2009)'
_computing_structure_refinement 'ShelXL (Sheldrick, 2015)'
_computing_structure_solution 'ShelXT (Sheldrick, 2015)'
_diffrn_ambient_temperature 130
_diffrn_measured_fraction_theta_full 1.000
_diffrn_measured_fraction_theta_max 0.996
_diffrn_measurement_device_type 'Bruker APEX-II CCD'
_diffrn_measurement_method '\f and \w scans'
_diffrn_radiation_monochromator graphite
_diffrn_radiation_type MoK\a
_diffrn_radiation_wavelength 0.71073
_diffrn_reflns_av_R_equivalents 0.0684
_diffrn_reflns_av_unetI/netI 0.1022
_diffrn_reflns_Laue_measured_fraction_full 1.000
_diffrn_reflns_Laue_measured_fraction_max 0.996
_diffrn_reflns_limit_h_max 13
_diffrn_reflns_limit_h_min -13
_diffrn_reflns_limit_k_max 32
_diffrn_reflns_limit_k_min -32
_diffrn_reflns_limit_l_max 13
_diffrn_reflns_limit_l_min -11
_diffrn_reflns_number 11501
_diffrn_reflns_point_group_measured_fraction_full 0.765
_diffrn_reflns_point_group_measured_fraction_max 0.765
_diffrn_reflns_theta_full 26.000
_diffrn_reflns_theta_max 27.670
_diffrn_reflns_theta_min 1.622
_diffrn_standards_number 0
_exptl_absorpt_coefficient_mu 0.161
_exptl_absorpt_correction_T_max 0.7456
_exptl_absorpt_correction_T_min 0.6606
_exptl_absorpt_correction_type multi-scan
_exptl_absorpt_process_details
;
SADABS-2008/1 (Bruker,2008) was used for absorption correction.
wR2(int) was 0.0697 before and 0.0522 after correction.
The Ratio of minimum to maximum transmission is 0.8860.
The \l/2 correction factor is 0.0015.
;
_exptl_crystal_colour colourless
_exptl_crystal_density_diffrn 1.337
_exptl_crystal_description block
_exptl_crystal_F_000 1168
_exptl_crystal_size_max 0.12
_exptl_crystal_size_mid 0.08
_exptl_crystal_size_min 0.05
_refine_diff_density_max 0.238
_refine_diff_density_min -0.279
_refine_diff_density_rms 0.054
_refine_ls_abs_structure_details
;
 Flack x determined using 767 quotients [(I+)-(I-)]/[(I+)+(I-)]
 (Parsons, Flack and Wagner, Acta Cryst. B69 (2013) 249-259).
;
_refine_ls_abs_structure_Flack 0.22(10)
_refine_ls_extinction_method none
_refine_ls_goodness_of_fit_ref 0.807
_refine_ls_hydrogen_treatment constr
_refine_ls_matrix_type full
_refine_ls_number_parameters 371
_refine_ls_number_reflns 4962
_refine_ls_number_restraints 2
_refine_ls_restrained_S_all 0.807
_refine_ls_R_factor_all 0.0989
_refine_ls_R_factor_gt 0.0497
_refine_ls_shift/su_max 0.001
_refine_ls_shift/su_mean 0.000
_refine_ls_structure_factor_coef Fsqd
_refine_ls_weighting_details 'w=1/[\s^2^(Fo^2^)+(0.1000P)^2^] where P=(Fo^2^+2Fc^2^)/3'
_refine_ls_weighting_scheme calc
_refine_ls_wR_factor_gt 0.1119
_refine_ls_wR_factor_ref 0.1429
_reflns_Friedel_coverage 0.531
_reflns_Friedel_fraction_full 0.530
_reflns_Friedel_fraction_max 0.532
_reflns_number_gt 3313
_reflns_number_total 4962
_reflns_threshold_expression 'I > 2\s(I)'
_cod_data_source_file ol6b03385_si_004.cif
_cod_data_source_block mo_dm16329_0m
_cod_depositor_comments
;
Adding full bibliography for 1544929--1544930.cif.

2019-03-14
Z value and formula fixed to values more according to usual
chemical conventions.                 miguel
;
_cod_original_formula_weight 279.81
_cod_original_formula_moiety '0.5(C33 H25 N3 O4 S)'
_cod_original_formula_units_Z 8
_cod_original_formula_sum 'C16.50 H12.50 N1.50 O2 S0.50'
_cod_database_code 1544929
_shelx_space_group_comment
;
The symmetry employed for this shelxl refinement is uniquely defined
by the following loop, which should always be used as a source of
symmetry information in preference to the above space-group names.
They are only intended as comments.
;
_shelx_estimated_absorpt_t_max 0.992
_shelx_estimated_absorpt_t_min 0.981
_olex2_refinement_description
;
1. Fixed Uiso
 At 1.2 times of:
  All C(H) groups, All C(H,H) groups
 At 1.5 times of:
  All C(H,H,H) groups
2.a Secondary CH2 refined with riding coordinates:
 C18(H18A,H18B), C19(H19A,H19B)
2.b Aromatic/amide H refined with riding coordinates:
 C8(H8), C9(H9), C10(H10), C11(H11), C13(H13), C14(H14), C15(H15), C16(H16),
 C17(H17), C22(H22), C23(H23), C24(H24), C25(H25), C26(H26), C28(H28), C29(H29),
  C31(H31), C32(H32)
2.c Idealised Me refined as rotating group:
 C33(H33A,H33B,H33C)
;
_shelx_shelxl_version_number 2014/7
_olex2_submission_special_instructions 'No special instructions were received'

loop_
_space_group_symop_operation_xyz
'x, y, z'
'x, -y, z+1/2'
'x+1/2, y+1/2, z'
'x+1/2, -y+1/2, z+1/2'

loop_
_atom_site_label
_atom_site_type_symbol
_atom_site_fract_x
_atom_site_fract_y
_atom_site_fract_z
_atom_site_U_iso_or_equiv
_atom_site_adp_type
_atom_site_occupancy
_atom_site_site_symmetry_order
_atom_site_calc_flag
_atom_site_refinement_flags_posn
S1 S 0.63671(12) 0.28290(5) 0.53928(13) 0.0255(3) Uani 1 1 d .
O1 O 0.1875(4) 0.46421(17) 0.3157(4) 0.0366(10) Uani 1 1 d .
O2 O 0.0328(3) 0.46578(14) 0.4241(4) 0.0312(9) Uani 1 1 d .
O3 O 0.5069(3) 0.26679(14) 0.4826(4) 0.0333(9) Uani 1 1 d .
O4 O 0.7322(4) 0.24413(13) 0.5962(4) 0.0313(9) Uani 1 1 d .
N1 N 0.5778(4) 0.46840(16) 0.6234(4) 0.0219(9) Uani 1 1 d .
N2 N 0.6283(4) 0.32650(15) 0.6584(4) 0.0220(9) Uani 1 1 d .
N3 N 0.2278(4) 0.43842(16) 0.5269(4) 0.0213(9) Uani 1 1 d .
C1 C 0.4498(5) 0.47333(19) 0.5721(5) 0.0216(11) Uani 1 1 d .
C2 C 0.3639(5) 0.42941(19) 0.5543(5) 0.0202(10) Uani 1 1 d .
C3 C 0.4126(5) 0.37690(19) 0.5736(4) 0.0203(10) Uani 1 1 d .
C4 C 0.5465(5) 0.37267(18) 0.6209(4) 0.0194(10) Uani 1 1 d .
C5 C 0.6219(5) 0.41875(18) 0.6516(5) 0.0214(10) Uani 1 1 d .
C6 C 0.7516(5) 0.40357(18) 0.7210(5) 0.0223(11) Uani 1 1 d .
C7 C 0.7548(5) 0.34789(18) 0.7250(5) 0.0226(10) Uani 1 1 d .
C8 C 0.8638(5) 0.32051(19) 0.7908(5) 0.0291(12) Uani 1 1 d .
H8 H 0.8651 0.2827 0.7945 0.035 Uiso 1 1 calc R
C9 C 0.9710(5) 0.3504(2) 0.8513(5) 0.0305(12) Uani 1 1 d .
H9 H 1.0475 0.3326 0.8964 0.037 Uiso 1 1 calc R
C10 C 0.9695(5) 0.4059(2) 0.8476(5) 0.0304(12) Uani 1 1 d .
H10 H 1.0451 0.4252 0.8887 0.037 Uiso 1 1 calc R
C11 C 0.8594(5) 0.43303(19) 0.7850(5) 0.0255(11) Uani 1 1 d .
H11 H 0.8570 0.4708 0.7854 0.031 Uiso 1 1 calc R
C12 C 0.4072(5) 0.52930(19) 0.5348(5) 0.0221(11) Uani 1 1 d .
C13 C 0.3225(5) 0.55658(19) 0.5912(5) 0.0260(11) Uani 1 1 d .
H13 H 0.2833 0.5389 0.6502 0.031 Uiso 1 1 calc R
C14 C 0.2945(5) 0.6104(2) 0.5611(5) 0.0299(12) Uani 1 1 d .
H14 H 0.2374 0.6293 0.6007 0.036 Uiso 1 1 calc R
C15 C 0.3501(5) 0.6357(2) 0.4738(5) 0.0282(12) Uani 1 1 d .
H15 H 0.3311 0.6721 0.4533 0.034 Uiso 1 1 calc R
C16 C 0.4334(5) 0.6082(2) 0.4161(5) 0.0289(12) Uani 1 1 d .
H16 H 0.4712 0.6258 0.3558 0.035 Uiso 1 1 calc R
C17 C 0.4624(5) 0.5547(2) 0.4461(5) 0.0259(11) Uani 1 1 d .
H17 H 0.5194 0.5358 0.4062 0.031 Uiso 1 1 calc R
C18 C 0.1513(5) 0.4300(2) 0.6206(5) 0.0269(11) Uani 1 1 d .
H18A H 0.1932 0.4463 0.7045 0.032 Uiso 1 1 calc R
H18B H 0.1362 0.3917 0.6328 0.032 Uiso 1 1 calc R
C19 C 0.0267(6) 0.4586(2) 0.5561(6) 0.0338(13) Uani 1 1 d .
H19A H -0.0498 0.4369 0.5608 0.041 Uiso 1 1 calc R
H19B H 0.0212 0.4934 0.5977 0.041 Uiso 1 1 calc R
C20 C 0.1552(5) 0.4569(2) 0.4146(5) 0.0246(11) Uani 1 1 d .
C21 C 0.3193(5) 0.33115(18) 0.5480(5) 0.0229(11) Uani 1 1 d .
C22 C 0.3120(5) 0.2957(2) 0.6446(5) 0.0300(12) Uani 1 1 d .
H22 H 0.3664 0.3002 0.7284 0.036 Uiso 1 1 calc R
C23 C 0.2248(6) 0.2533(2) 0.6189(6) 0.0381(14) Uani 1 1 d .
H23 H 0.2185 0.2295 0.6857 0.046 Uiso 1 1 calc R
C24 C 0.1471(6) 0.2459(2) 0.4958(7) 0.0417(16) Uani 1 1 d .
H24 H 0.0878 0.2170 0.4784 0.050 Uiso 1 1 calc R
C25 C 0.1561(5) 0.2807(2) 0.3990(6) 0.0336(13) Uani 1 1 d .
H25 H 0.1042 0.2752 0.3145 0.040 Uiso 1 1 calc R
C26 C 0.2407(5) 0.3237(2) 0.4246(5) 0.0253(11) Uani 1 1 d .
H26 H 0.2451 0.3480 0.3581 0.030 Uiso 1 1 calc R
C27 C 0.6931(5) 0.3217(2) 0.4278(5) 0.0273(12) Uani 1 1 d .
C28 C 0.6041(5) 0.3495(2) 0.3343(5) 0.0324(13) Uani 1 1 d .
H28 H 0.5140 0.3478 0.3310 0.039 Uiso 1 1 calc R
C29 C 0.6475(6) 0.3797(2) 0.2465(5) 0.0338(13) Uani 1 1 d .
H29 H 0.5861 0.3986 0.1827 0.041 Uiso 1 1 calc R
C30 C 0.7779(6) 0.3833(2) 0.2482(5) 0.0316(13) Uani 1 1 d .
C31 C 0.8662(6) 0.3552(2) 0.3446(6) 0.0352(13) Uani 1 1 d .
H31 H 0.9563 0.3572 0.3483 0.042 Uiso 1 1 calc R
C32 C 0.8247(5) 0.3248(2) 0.4346(5) 0.0303(12) Uani 1 1 d .
H32 H 0.8856 0.3064 0.4999 0.036 Uiso 1 1 calc R
C33 C 0.8241(7) 0.4137(2) 0.1483(6) 0.0431(15) Uani 1 1 d .
H33A H 0.8182 0.3911 0.0727 0.065 Uiso 1 1 calc GR
H33B H 0.9146 0.4245 0.1830 0.065 Uiso 1 1 calc GR
H33C H 0.7700 0.4454 0.1238 0.065 Uiso 1 1 calc GR

loop_
_atom_site_aniso_label
_atom_site_aniso_U_11
_atom_site_aniso_U_22
_atom_site_aniso_U_33
_atom_site_aniso_U_23
_atom_site_aniso_U_13
_atom_site_aniso_U_12
S1 0.0264(7) 0.0174(5) 0.0311(6) -0.0033(5) 0.0041(5) 0.0013(5)
O1 0.035(2) 0.046(2) 0.029(2) 0.0099(19) 0.0073(17) 0.0035(18)
O2 0.0236(19) 0.036(2) 0.032(2) 0.0053(18) 0.0036(16) 0.0050(16)
O3 0.030(2) 0.0266(19) 0.043(2) -0.0106(18) 0.0073(18) -0.0034(16)
O4 0.033(2) 0.0176(17) 0.041(2) 0.0008(16) 0.0053(17) 0.0089(15)
N1 0.025(2) 0.017(2) 0.024(2) 0.0005(17) 0.0066(18) -0.0014(16)
N2 0.025(2) 0.0135(18) 0.025(2) 0.0008(17) 0.0007(18) 0.0018(17)
N3 0.019(2) 0.021(2) 0.024(2) 0.0008(17) 0.0051(17) 0.0005(16)
C1 0.026(3) 0.018(2) 0.021(3) 0.002(2) 0.007(2) 0.000(2)
C2 0.021(2) 0.019(2) 0.020(2) 0.0003(19) 0.0048(19) -0.0003(19)
C3 0.023(3) 0.020(2) 0.018(2) 0.0000(19) 0.0050(19) -0.0021(19)
C4 0.023(3) 0.015(2) 0.019(2) -0.0015(19) 0.0037(19) 0.0004(18)
C5 0.024(3) 0.016(2) 0.023(2) 0.002(2) 0.003(2) 0.0002(19)
C6 0.028(3) 0.016(2) 0.022(2) 0.005(2) 0.004(2) 0.002(2)
C7 0.023(3) 0.020(2) 0.022(2) -0.001(2) 0.000(2) -0.002(2)
C8 0.034(3) 0.019(2) 0.030(3) 0.006(2) 0.001(2) 0.005(2)
C9 0.022(3) 0.029(3) 0.035(3) 0.009(2) -0.003(2) 0.006(2)
C10 0.024(3) 0.029(3) 0.035(3) 0.001(2) 0.001(2) -0.005(2)
C11 0.028(3) 0.021(2) 0.027(3) 0.001(2) 0.006(2) -0.005(2)
C12 0.021(3) 0.018(2) 0.025(2) 0.001(2) 0.001(2) -0.0010(19)
C13 0.024(3) 0.023(2) 0.033(3) 0.004(2) 0.010(2) -0.001(2)
C14 0.026(3) 0.028(3) 0.036(3) -0.003(2) 0.008(2) 0.004(2)
C15 0.034(3) 0.016(2) 0.033(3) 0.003(2) 0.004(2) 0.003(2)
C16 0.037(3) 0.024(3) 0.027(3) 0.006(2) 0.011(2) 0.001(2)
C17 0.029(3) 0.025(3) 0.025(3) -0.002(2) 0.008(2) 0.003(2)
C18 0.028(3) 0.028(3) 0.027(3) 0.001(2) 0.010(2) 0.002(2)
C19 0.029(3) 0.038(3) 0.036(3) -0.001(3) 0.012(2) 0.004(2)
C20 0.026(3) 0.021(2) 0.027(3) 0.001(2) 0.007(2) 0.002(2)
C21 0.022(3) 0.015(2) 0.032(3) -0.004(2) 0.006(2) 0.0018(19)
C22 0.033(3) 0.024(2) 0.031(3) -0.001(2) 0.005(2) -0.004(2)
C23 0.044(3) 0.024(3) 0.048(4) 0.004(3) 0.016(3) -0.008(3)
C24 0.031(3) 0.025(3) 0.067(4) -0.007(3) 0.009(3) -0.009(2)
C25 0.024(3) 0.032(3) 0.041(3) -0.016(3) -0.002(2) 0.002(2)
C26 0.025(3) 0.021(2) 0.028(3) -0.003(2) 0.005(2) 0.003(2)
C27 0.029(3) 0.025(3) 0.027(3) -0.002(2) 0.005(2) 0.003(2)
C28 0.033(3) 0.033(3) 0.030(3) -0.003(2) 0.007(2) 0.004(2)
C29 0.038(3) 0.035(3) 0.027(3) 0.002(3) 0.006(2) 0.011(3)
C30 0.039(3) 0.026(3) 0.029(3) -0.002(2) 0.007(2) -0.001(2)
C31 0.029(3) 0.034(3) 0.043(3) -0.002(3) 0.009(3) 0.000(2)
C32 0.028(3) 0.030(3) 0.029(3) 0.001(2) 0.001(2) 0.005(2)
C33 0.054(4) 0.040(3) 0.035(3) 0.002(3) 0.011(3) -0.004(3)

loop_
_atom_type_symbol
_atom_type_description
_atom_type_scat_dispersion_real
_atom_type_scat_dispersion_imag
_atom_type_scat_source
C C 0.0033 0.0016 'International Tables Vol C Tables 4.2.6.8 and 6.1.1.4'
H H 0.0000 0.0000 'International Tables Vol C Tables 4.2.6.8 and 6.1.1.4'
N N 0.0061 0.0033 'International Tables Vol C Tables 4.2.6.8 and 6.1.1.4'
O O 0.0106 0.0060 'International Tables Vol C Tables 4.2.6.8 and 6.1.1.4'
S S 0.1246 0.1234 'International Tables Vol C Tables 4.2.6.8 and 6.1.1.4'

loop_
_geom_angle_atom_site_label_1
_geom_angle_atom_site_label_2
_geom_angle_atom_site_label_3
_geom_angle
O3 S1 O4 120.1(2)
O3 S1 N2 106.3(2)
O3 S1 C27 108.8(2)
O4 S1 N2 106.2(2)
O4 S1 C27 110.1(3)
N2 S1 C27 104.2(2)
C20 O2 C19 109.2(4)
C5 N1 C1 116.2(4)
C4 N2 S1 116.4(3)
C4 N2 C7 105.1(3)
C7 N2 S1 113.1(3)
C2 N3 C18 123.1(4)
C20 N3 C2 124.8(4)
C20 N3 C18 112.1(4)
N1 C1 C2 122.6(4)
N1 C1 C12 113.9(4)
C2 C1 C12 123.5(4)
C1 C2 N3 119.6(4)
C3 C2 N3 119.7(4)
C3 C2 C1 120.5(4)
C2 C3 C21 119.2(4)
C4 C3 C2 115.4(4)
C4 C3 C21 125.4(4)
C3 C4 N2 130.8(4)
C3 C4 C5 119.8(4)
C5 C4 N2 109.1(4)
N1 C5 C4 124.6(4)
N1 C5 C6 126.7(4)
C4 C5 C6 108.7(4)
C7 C6 C5 107.0(4)
C11 C6 C5 132.6(4)
C11 C6 C7 120.3(4)
C6 C7 N2 109.9(4)
C8 C7 N2 128.5(4)
C8 C7 C6 121.6(4)
C7 C8 H8 121.3
C7 C8 C9 117.4(4)
C9 C8 H8 121.3
C8 C9 H9 119.1
C8 C9 C10 121.7(5)
C10 C9 H9 119.1
C9 C10 H10 119.6
C11 C10 C9 120.7(5)
C11 C10 H10 119.6
C6 C11 H11 120.9
C10 C11 C6 118.3(4)
C10 C11 H11 120.9
C13 C12 C1 122.2(5)
C13 C12 C17 120.2(5)
C17 C12 C1 117.5(5)
C12 C13 H13 120.0
C12 C13 C14 120.0(5)
C14 C13 H13 120.0
C13 C14 H14 120.1
C15 C14 C13 119.9(5)
C15 C14 H14 120.1
C14 C15 H15 119.9
C14 C15 C16 120.2(5)
C16 C15 H15 119.9
C15 C16 H16 119.8
C15 C16 C17 120.3(5)
C17 C16 H16 119.8
C12 C17 C16 119.5(5)
C12 C17 H17 120.3
C16 C17 H17 120.3
N3 C18 H18A 111.6
N3 C18 H18B 111.6
N3 C18 C19 100.9(4)
H18A C18 H18B 109.4
C19 C18 H18A 111.6
C19 C18 H18B 111.6
O2 C19 C18 105.2(4)
O2 C19 H19A 110.7
O2 C19 H19B 110.7
C18 C19 H19A 110.7
C18 C19 H19B 110.7
H19A C19 H19B 108.8
O1 C20 O2 121.9(5)
O1 C20 N3 128.2(5)
N3 C20 O2 109.9(5)
C22 C21 C3 120.8(4)
C22 C21 C26 119.7(5)
C26 C21 C3 119.5(4)
C21 C22 H22 120.0
C21 C22 C23 120.0(5)
C23 C22 H22 120.0
C22 C23 H23 119.9
C24 C23 C22 120.2(6)
C24 C23 H23 119.9
C23 C24 H24 120.1
C25 C24 C23 119.8(5)
C25 C24 H24 120.1
C24 C25 H25 119.9
C24 C25 C26 120.3(5)
C26 C25 H25 119.9
C21 C26 H26 120.0
C25 C26 C21 120.0(5)
C25 C26 H26 120.0
C28 C27 S1 119.1(4)
C32 C27 S1 120.3(4)
C32 C27 C28 120.6(5)
C27 C28 H28 120.3
C29 C28 C27 119.3(5)
C29 C28 H28 120.3
C28 C29 H29 119.0
C28 C29 C30 122.0(5)
C30 C29 H29 119.0
C29 C30 C31 117.6(5)
C29 C30 C33 121.9(5)
C31 C30 C33 120.5(6)
C30 C31 H31 119.3
C32 C31 C30 121.4(5)
C32 C31 H31 119.3
C27 C32 C31 119.0(5)
C27 C32 H32 120.5
C31 C32 H32 120.5
C30 C33 H33A 109.5
C30 C33 H33B 109.5
C30 C33 H33C 109.5
H33A C33 H33B 109.5
H33A C33 H33C 109.5
H33B C33 H33C 109.5

loop_
_geom_bond_atom_site_label_1
_geom_bond_atom_site_label_2
_geom_bond_distance
S1 O3 1.423(4)
S1 O4 1.431(4)
S1 N2 1.704(4)
S1 C27 1.760(6)
O1 C20 1.209(6)
O2 C19 1.447(7)
O2 C20 1.348(6)
N1 C1 1.342(6)
N1 C5 1.340(6)
N2 C4 1.446(6)
N2 C7 1.461(6)
N3 C2 1.423(6)
N3 C18 1.456(7)
N3 C20 1.344(6)
C1 C2 1.414(7)
C1 C12 1.501(7)
C2 C3 1.413(6)
C3 C4 1.392(6)
C3 C21 1.498(6)
C4 C5 1.400(7)
C5 C6 1.448(7)
C6 C7 1.399(6)
C6 C11 1.395(7)
C7 C8 1.383(7)
C8 H8 0.9500
C8 C9 1.385(7)
C9 H9 0.9500
C9 C10 1.394(8)
C10 H10 0.9500
C10 C11 1.379(7)
C11 H11 0.9500
C12 C13 1.384(7)
C12 C17 1.391(7)
C13 H13 0.9500
C13 C14 1.405(7)
C14 H14 0.9500
C14 C15 1.380(8)
C15 H15 0.9500
C15 C16 1.384(8)
C16 H16 0.9500
C16 C17 1.400(7)
C17 H17 0.9500
C18 H18A 0.9900
C18 H18B 0.9900
C18 C19 1.516(7)
C19 H19A 0.9900
C19 H19B 0.9900
C21 C22 1.385(7)
C21 C26 1.396(7)
C22 H22 0.9500
C22 C23 1.392(7)
C23 H23 0.9500
C23 C24 1.390(9)
C24 H24 0.9500
C24 C25 1.380(9)
C25 H25 0.9500
C25 C26 1.388(7)
C26 H26 0.9500
C27 C28 1.388(7)
C27 C32 1.385(8)
C28 H28 0.9500
C28 C29 1.375(8)
C29 H29 0.9500
C29 C30 1.385(8)
C30 C31 1.404(8)
C30 C33 1.496(8)
C31 H31 0.9500
C31 C32 1.387(8)
C32 H32 0.9500
C33 H33A 0.9800
C33 H33B 0.9800
C33 H33C 0.9800

loop_
_geom_torsion_atom_site_label_1
_geom_torsion_atom_site_label_2
_geom_torsion_atom_site_label_3
_geom_torsion_atom_site_label_4
_geom_torsion
S1 N2 C4 C3 65.8(6)
S1 N2 C4 C5 -120.6(4)
S1 N2 C7 C6 124.6(4)
S1 N2 C7 C8 -59.0(7)
S1 C27 C28 C29 -179.7(4)
S1 C27 C32 C31 179.4(4)
O3 S1 N2 C4 -56.9(4)
O3 S1 N2 C7 -178.7(3)
O3 S1 C27 C28 26.5(5)
O3 S1 C27 C32 -154.3(4)
O4 S1 N2 C4 174.2(3)
O4 S1 N2 C7 52.4(4)
O4 S1 C27 C28 160.0(4)
O4 S1 C27 C32 -20.8(5)
N1 C1 C2 N3 166.0(4)
N1 C1 C2 C3 -8.9(7)
N1 C1 C12 C13 -117.1(5)
N1 C1 C12 C17 58.9(6)
N1 C5 C6 C7 -178.5(5)
N1 C5 C6 C11 6.2(10)
N2 S1 C27 C28 -86.5(4)
N2 S1 C27 C32 92.6(5)
N2 C4 C5 N1 176.2(5)
N2 C4 C5 C6 -5.5(5)
N2 C7 C8 C9 -177.1(5)
N3 C2 C3 C4 -169.6(4)
N3 C2 C3 C21 7.9(7)
N3 C18 C19 O2 15.6(5)
C1 N1 C5 C4 6.0(7)
C1 N1 C5 C6 -172.1(5)
C1 C2 C3 C4 5.3(7)
C1 C2 C3 C21 -177.2(4)
C1 C12 C13 C14 174.4(4)
C1 C12 C17 C16 -175.0(5)
C2 N3 C18 C19 165.7(4)
C2 N3 C20 O1 7.6(8)
C2 N3 C20 O2 -174.1(4)
C2 C1 C12 C13 63.3(7)
C2 C1 C12 C17 -120.6(5)
C2 C3 C4 N2 176.2(5)
C2 C3 C4 C5 3.1(6)
C2 C3 C21 C22 -120.0(5)
C2 C3 C21 C26 61.2(7)
C3 C4 C5 N1 -9.4(7)
C3 C4 C5 C6 169.0(4)
C3 C21 C22 C23 -179.9(5)
C3 C21 C26 C25 178.5(5)
C4 N2 C7 C6 -3.4(6)
C4 N2 C7 C8 173.1(5)
C4 C3 C21 C22 57.3(7)
C4 C3 C21 C26 -121.5(5)
C4 C5 C6 C7 3.3(6)
C4 C5 C6 C11 -172.1(6)
C5 N1 C1 C2 3.1(7)
C5 N1 C1 C12 -176.4(4)
C5 C6 C7 N2 0.2(6)
C5 C6 C7 C8 -176.6(5)
C5 C6 C11 C10 177.2(5)
C6 C7 C8 C9 -1.0(8)
C7 N2 C4 C3 -168.2(5)
C7 N2 C4 C5 5.4(5)
C7 C6 C11 C10 2.3(8)
C7 C8 C9 C10 0.7(9)
C8 C9 C10 C11 1.2(9)
C9 C10 C11 C6 -2.6(9)
C11 C6 C7 N2 176.2(5)
C11 C6 C7 C8 -0.5(8)
C12 C1 C2 N3 -14.5(7)
C12 C1 C2 C3 170.6(5)
C12 C13 C14 C15 1.0(8)
C13 C12 C17 C16 1.1(7)
C13 C14 C15 C16 -0.1(8)
C14 C15 C16 C17 -0.3(8)
C15 C16 C17 C12 -0.3(8)
C17 C12 C13 C14 -1.5(7)
C18 N3 C2 C1 -106.0(5)
C18 N3 C2 C3 69.0(6)
C18 N3 C20 O1 -174.3(5)
C18 N3 C20 O2 4.1(6)
C19 O2 C20 O1 -174.5(5)
C19 O2 C20 N3 7.0(6)
C20 O2 C19 C18 -14.6(6)
C20 N3 C2 C1 72.0(6)
C20 N3 C2 C3 -113.1(5)
C20 N3 C18 C19 -12.5(5)
C21 C3 C4 N2 -1.2(8)
C21 C3 C4 C5 -174.3(5)
C21 C22 C23 C24 1.4(9)
C22 C21 C26 C25 -0.3(8)
C22 C23 C24 C25 -0.2(9)
C23 C24 C25 C26 -1.2(9)
C24 C25 C26 C21 1.5(8)
C26 C21 C22 C23 -1.2(8)
C27 S1 N2 C4 57.9(4)
C27 S1 N2 C7 -63.9(4)
C27 C28 C29 C30 -0.1(8)
C28 C27 C32 C31 -1.5(8)
C28 C29 C30 C31 -0.6(9)
C28 C29 C30 C33 176.6(5)
C29 C30 C31 C32 0.3(8)
C30 C31 C32 C27 0.8(8)
C32 C27 C28 C29 1.2(8)
C33 C30 C31 C32 -177.0(5)
